data_2228748
loop_
_publ_author_name
'Zhou, Zhong-Gao'
'Fu, Shun-Guo'
'Lai, Wu-Leng'
'Wang, Chun-Feng'

_publ_section_title
;
 1-(2-Bromo-2-deoxy-\b-<small>D</small>-xylofuranosyl)uracil
;
_journal_coeditor_code HG2764
_journal_issue 1
_journal_name_full 'Acta Crystallographica Section E'
_journal_page_first o111
_journal_paper_doi 10.1107/S1600536810051081
_journal_volume 67
_journal_year 2011
_chemical_formula_iupac 'C9 H11 Br N2 O5'
_chemical_formula_moiety 'C9 H11 Br N2 O5'
_chemical_formula_sum 'C9 H11 Br N2 O5'
_chemical_formula_weight 307.11
_chemical_name_systematic
;
1-(2-Bromo-2-deoxy-\b-D-xylofuranosyl)uracil
;
_space_group_IT_number 19
_symmetry_cell_setting orthorhombic
_symmetry_space_group_name_Hall 'P 2ac 2ab'
_symmetry_space_group_name_H-M 'P 21 21 21'
_atom_sites_solution_hydrogens geom
_atom_sites_solution_primary direct
_atom_sites_solution_secondary difmap
_audit_creation_method SHELXL-97
_cell_angle_alpha 90.00
_cell_angle_beta 90.00
_cell_angle_gamma 90.00
_cell_formula_units_Z 4
_cell_length_a 4.8444(3)
_cell_length_b 12.7237(10)
_cell_length_c 17.4388(13)
_cell_measurement_reflns_used 3827
_cell_measurement_temperature 296(2)
_cell_measurement_theta_max 26.55
_cell_measurement_theta_min 2.34
_cell_volume 1074.90(13)
_computing_cell_refinement 'SAINT (Bruker, 2008)'
_computing_data_collection 'SMART (Bruker, 2008)'
_computing_data_reduction 'SAINT (Bruker, 2008)'
_computing_molecular_graphics
;
SHELXTL97 (Sheldrick, 2008) and DIAMOND (Brandenburg, 1999)
;
_computing_publication_material 'SHELXTL (Sheldrick, 2008)'
_computing_structure_refinement 'SHELXL97 (Sheldrick, 2008)'
_computing_structure_solution 'SHELXS97 (Sheldrick, 2008)'
_diffrn_ambient_temperature 296(2)
_diffrn_measured_fraction_theta_full 1.000
_diffrn_measured_fraction_theta_max 1.000
_diffrn_measurement_device_type 'Bruker SMART CCD area-detector'
_diffrn_measurement_method 'phi and omega scans'
_diffrn_radiation_monochromator graphite
_diffrn_radiation_source 'fine-focus sealed tube'
_diffrn_radiation_type MoK\a
_diffrn_radiation_wavelength 0.71073
_diffrn_reflns_av_R_equivalents 0.0228
_diffrn_reflns_av_sigmaI/netI 0.0355
_diffrn_reflns_limit_h_max 5
_diffrn_reflns_limit_h_min -5
_diffrn_reflns_limit_k_max 15
_diffrn_reflns_limit_k_min -12
_diffrn_reflns_limit_l_max 21
_diffrn_reflns_limit_l_min -17
_diffrn_reflns_number 6683
_diffrn_reflns_theta_full 25.99
_diffrn_reflns_theta_max 25.99
_diffrn_reflns_theta_min 1.98
_exptl_absorpt_coefficient_mu 3.837
_exptl_absorpt_correction_T_max 0.7456
_exptl_absorpt_correction_T_min 0.5825
_exptl_absorpt_correction_type multi-scan
_exptl_absorpt_process_details '(SADABS; Bruker, 2008)'
_exptl_crystal_colour colourless
_exptl_crystal_density_diffrn 1.898
_exptl_crystal_density_method 'not measured'
_exptl_crystal_description block
_exptl_crystal_F_000 616
_exptl_crystal_size_max 0.30
_exptl_crystal_size_mid 0.20
_exptl_crystal_size_min 0.06
_refine_diff_density_max 0.200
_refine_diff_density_min -0.342
_refine_ls_abs_structure_details 'Flack (1983), 834 Friedel pairs'
_refine_ls_abs_structure_Flack 0.016(9)
_refine_ls_extinction_method none
_refine_ls_goodness_of_fit_ref 1.021
_refine_ls_hydrogen_treatment constr
_refine_ls_matrix_type full
_refine_ls_number_parameters 155
_refine_ls_number_reflns 2091
_refine_ls_number_restraints 0
_refine_ls_restrained_S_all 1.021
_refine_ls_R_factor_all 0.0234
_refine_ls_R_factor_gt 0.0210
_refine_ls_shift/su_max 0.001
_refine_ls_shift/su_mean 0.000
_refine_ls_structure_factor_coef Fsqd
_refine_ls_weighting_details 'calc w=1/[\s^2^(Fo^2^)+(0.0196P)^2^] where P=(Fo^2^+2Fc^2^)/3'
_refine_ls_weighting_scheme calc
_refine_ls_wR_factor_gt 0.0476
_refine_ls_wR_factor_ref 0.0480
_reflns_number_gt 1956
_reflns_number_total 2091
_reflns_threshold_expression I>2\s(I)
_cod_data_source_file hg2764.cif
_cod_data_source_block I
_cod_database_code 2228748
_cod_database_fobs_code 2228748

loop_
_symmetry_equiv_pos_as_xyz
'x, y, z'
'-x+1/2, -y, z+1/2'
'-x, y+1/2, -z+1/2'
'x+1/2, -y+1/2, -z'

loop_
_atom_site_type_symbol
_atom_site_label
_atom_site_fract_x
_atom_site_fract_y
_atom_site_fract_z
_atom_site_U_iso_or_equiv
_atom_site_adp_type
_atom_site_calc_flag
_atom_site_refinement_flags
_atom_site_occupancy
_atom_site_disorder_assembly
_atom_site_disorder_group
Br Br1 0.27277(5) -0.100786(17) 0.715735(13) 0.03335(9) Uani d . 1 . .
N N1 0.5109(4) 0.10657(15) 0.81851(10) 0.0218(4) Uani d . 1 . .
N N2 0.4796(4) 0.08084(15) 0.94956(10) 0.0263(5) Uani d . 1 . .
H H2C 0.5395 0.0505 0.9904 0.032 Uiso calc R 1 . .
C C1 0.3861(5) 0.04049(18) 0.68858(12) 0.0225(5) Uani d . 1 . .
H H1A 0.2276 0.0878 0.6937 0.027 Uiso calc R 1 . .
C C2 0.6127(5) 0.07596(18) 0.74317(13) 0.0234(5) Uani d . 1 . .
H H2A 0.7521 0.0206 0.7484 0.028 Uiso calc R 1 . .
C C3 0.6883(5) 0.15620(18) 0.62383(11) 0.0262(5) Uani d . 1 . .
H H3A 0.8688 0.1469 0.5994 0.031 Uiso calc R 1 . .
C C4 0.5166(5) 0.0564(2) 0.61047(12) 0.0258(6) Uani d . 1 . .
H H4A 0.3762 0.0675 0.5708 0.031 Uiso calc R 1 . .
C C5 0.5620(5) 0.2564(2) 0.59440(14) 0.0354(6) Uani d . 1 . .
H H5A 0.6704 0.3160 0.6115 0.042 Uiso calc R 1 . .
H H5B 0.5616 0.2560 0.5388 0.042 Uiso calc R 1 . .
C C6 0.6060(5) 0.05312(19) 0.88240(13) 0.0241(5) Uani d . 1 . .
C C7 0.2656(5) 0.15228(17) 0.95953(11) 0.0257(5) Uani d . 1 . .
C C8 0.1829(5) 0.20597(17) 0.89049(12) 0.0244(5) Uani d . 1 . .
H H8A 0.0460 0.2571 0.8921 0.029 Uiso calc R 1 . .
C C9 0.3045(5) 0.18165(17) 0.82441(12) 0.0243(5) Uani d . 1 . .
H H9A 0.2486 0.2166 0.7802 0.029 Uiso calc R 1 . .
O O1 0.7292(4) 0.16509(12) 0.70608(7) 0.0290(4) Uani d . 1 . .
O O2 0.2882(4) 0.26569(14) 0.62192(11) 0.0494(5) Uani d . 1 . .
H H2B 0.2448 0.3279 0.6236 0.074 Uiso calc R 1 . .
O O3 0.7002(4) -0.02551(13) 0.58996(8) 0.0339(4) Uani d . 1 . .
H H3B 0.6137 -0.0730 0.5692 0.051 Uiso calc R 1 . .
O O4 0.7873(4) -0.01293(12) 0.88008(8) 0.0332(4) Uani d . 1 . .
O O5 0.1654(4) 0.16566(13) 1.02337(8) 0.0351(4) Uani d . 1 . .

loop_
_atom_site_aniso_label
_atom_site_aniso_U_11
_atom_site_aniso_U_22
_atom_site_aniso_U_33
_atom_site_aniso_U_12
_atom_site_aniso_U_13
_atom_site_aniso_U_23
Br1 0.03955(14) 0.02863(14) 0.03187(14) -0.00614(13) 0.00305(12) -0.00212(10)
N1 0.0252(9) 0.0242(11) 0.0162(9) 0.0052(10) -0.0018(8) -0.0013(9)
N2 0.0350(11) 0.0281(12) 0.0157(10) 0.0027(10) -0.0039(9) 0.0051(9)
C1 0.0248(12) 0.0197(12) 0.0229(12) 0.0001(10) 0.0001(9) -0.0030(10)
C2 0.0210(11) 0.0240(13) 0.0252(12) -0.0011(10) 0.0022(10) -0.0032(10)
C3 0.0255(13) 0.0352(14) 0.0178(11) -0.0011(12) 0.0034(10) -0.0009(10)
C4 0.0246(12) 0.0309(14) 0.0218(12) 0.0025(12) -0.0003(10) -0.0023(11)
C5 0.0363(15) 0.0342(15) 0.0357(15) -0.0072(13) -0.0011(12) 0.0064(13)
C6 0.0268(13) 0.0207(13) 0.0247(13) -0.0053(12) -0.0044(10) 0.0017(11)
C7 0.0277(13) 0.0260(12) 0.0235(11) -0.0059(12) -0.0005(12) -0.0015(9)
C8 0.0265(13) 0.0241(12) 0.0225(12) 0.0026(11) -0.0018(10) -0.0030(10)
C9 0.0251(13) 0.0232(12) 0.0245(12) -0.0002(11) -0.0046(10) 0.0008(10)
O1 0.0332(9) 0.0331(9) 0.0208(7) -0.0096(9) 0.0003(9) 0.0002(6)
O2 0.0309(11) 0.0294(9) 0.0879(14) -0.0012(10) 0.0003(11) 0.0049(9)
O3 0.0382(10) 0.0327(9) 0.0309(9) 0.0040(9) 0.0079(8) -0.0120(7)
O4 0.0367(10) 0.0306(9) 0.0323(9) 0.0106(10) -0.0057(9) 0.0008(7)
O5 0.0433(11) 0.0416(11) 0.0203(8) 0.0005(9) 0.0073(8) 0.0001(8)

loop_
_atom_type_symbol
_atom_type_description
_atom_type_scat_dispersion_real
_atom_type_scat_dispersion_imag
_atom_type_scat_source
C C 0.0033 0.0016 'International Tables Vol C Tables 4.2.6.8 and 6.1.1.4'
H H 0.0000 0.0000 'International Tables Vol C Tables 4.2.6.8 and 6.1.1.4'
N N 0.0061 0.0033 'International Tables Vol C Tables 4.2.6.8 and 6.1.1.4'
O O 0.0106 0.0060 'International Tables Vol C Tables 4.2.6.8 and 6.1.1.4'
Br Br -0.2901 2.4595 'International Tables Vol C Tables 4.2.6.8 and 6.1.1.4'

loop_
_geom_angle_atom_site_label_1
_geom_angle_atom_site_label_2
_geom_angle_atom_site_label_3
_geom_angle_site_symmetry_1
_geom_angle_site_symmetry_3
_geom_angle
_geom_angle_publ_flag
C6 N1 C9 . . 121.24(18) ?
C6 N1 C2 . . 118.83(18) ?
C9 N1 C2 . . 119.68(17) ?
C6 N2 C7 . . 127.57(18) ?
C6 N2 H2C . . 116.2 ?
C7 N2 H2C . . 116.2 ?
C4 C1 C2 . . 102.81(19) ?
C4 C1 Br1 . . 117.50(16) ?
C2 C1 Br1 . . 109.06(15) ?
C4 C1 H1A . . 109.0 ?
C2 C1 H1A . . 109.0 ?
Br1 C1 H1A . . 109.0 ?
O1 C2 N1 . . 109.36(18) ?
O1 C2 C1 . . 103.78(18) ?
N1 C2 C1 . . 113.54(18) ?
O1 C2 H2A . . 110.0 ?
N1 C2 H2A . . 110.0 ?
C1 C2 H2A . . 110.0 ?
O1 C3 C5 . . 109.06(19) ?
O1 C3 C4 . . 106.75(17) ?
C5 C3 C4 . . 115.4(2) ?
O1 C3 H3A . . 108.5 ?
C5 C3 H3A . . 108.5 ?
C4 C3 H3A . . 108.5 ?
O3 C4 C1 . . 112.99(19) ?
O3 C4 C3 . . 107.85(18) ?
C1 C4 C3 . . 101.55(17) ?
O3 C4 H4A . . 111.3 ?
C1 C4 H4A . . 111.3 ?
C3 C4 H4A . . 111.3 ?
O2 C5 C3 . . 109.7(2) ?
O2 C5 H5A . . 109.7 ?
C3 C5 H5A . . 109.7 ?
O2 C5 H5B . . 109.7 ?
C3 C5 H5B . . 109.7 ?
H5A C5 H5B . . 108.2 ?
O4 C6 N2 . . 122.0(2) ?
O4 C6 N1 . . 123.6(2) ?
N2 C6 N1 . . 114.4(2) ?
O5 C7 N2 . . 119.96(19) ?
O5 C7 C8 . . 125.7(2) ?
N2 C7 C8 . . 114.38(18) ?
C9 C8 C7 . . 119.4(2) ?
C9 C8 H8A . . 120.3 ?
C7 C8 H8A . . 120.3 ?
C8 C9 N1 . . 122.9(2) ?
C8 C9 H9A . . 118.5 ?
N1 C9 H9A . . 118.5 ?
C2 O1 C3 . . 109.45(16) ?
C5 O2 H2B . . 109.5 ?
C4 O3 H3B . . 109.5 ?

loop_
_geom_bond_atom_site_label_1
_geom_bond_atom_site_label_2
_geom_bond_site_symmetry_2
_geom_bond_distance
_geom_bond_publ_flag
Br1 C1 . 1.938(2) ?
N1 C6 . 1.384(3) ?
N1 C9 . 1.387(3) ?
N1 C2 . 1.456(3) ?
N2 C6 . 1.368(3) ?
N2 C7 . 1.390(3) ?
N2 H2C . 0.8600 ?
C1 C4 . 1.515(3) ?
C1 C2 . 1.522(3) ?
C1 H1A . 0.9800 ?
C2 O1 . 1.422(3) ?
C2 H2A . 0.9800 ?
C3 O1 . 1.452(2) ?
C3 C5 . 1.504(4) ?
C3 C4 . 1.536(3) ?
C3 H3A . 0.9800 ?
C4 O3 . 1.416(3) ?
C4 H4A . 0.9800 ?
C5 O2 . 1.416(3) ?
C5 H5A . 0.9700 ?
C5 H5B . 0.9700 ?
C6 O4 . 1.216(3) ?
C7 O5 . 1.226(2) ?
C7 C8 . 1.441(3) ?
C8 C9 . 1.331(3) ?
C8 H8A . 0.9300 ?
C9 H9A . 0.9300 ?
O2 H2B . 0.8200 ?
O3 H3B . 0.8200 ?

loop_
_geom_hbond_atom_site_label_D
_geom_hbond_atom_site_label_H
_geom_hbond_atom_site_label_A
_geom_hbond_site_symmetry_A
_geom_hbond_distance_DH
_geom_hbond_distance_HA
_geom_hbond_distance_DA
_geom_hbond_angle_DHA
O2 H2B O4 3_656 0.82 2.03 2.841(2) 169
N2 H2C O3 2_655 0.86 2.17 2.983(2) 158
O3 H3B O5 2_554 0.82 1.96 2.769(2) 167

loop_
_cod_related_entry_id
_cod_related_entry_database
_cod_related_entry_code
1 ChemSpider 163635
